data_7207570
loop_
_publ_author_name
'Cherukuvada, Suryanarayan'
'Nangia, Ashwini'

_publ_section_title
;
 Fast dissolving eutectic compositions of two anti-tubercular drugs
;
_journal_issue 7
_journal_name_full CrystEngComm
_journal_page_first 2579
_journal_paper_doi 10.1039/c2ce06391c
_journal_volume 14
_journal_year 2012
_chemical_formula_sum 'C8 H10 N3 O3'
_chemical_formula_weight 196.19
_chemical_name_systematic
;
?
;
_space_group_IT_number 14
_symmetry_cell_setting monoclinic
_symmetry_space_group_name_Hall '-P 2yn'
_symmetry_space_group_name_H-M 'P 1 21/n 1'
_atom_sites_solution_hydrogens geom
_atom_sites_solution_primary direct
_atom_sites_solution_secondary difmap
_audit_creation_method SHELXL-97
_cell_angle_alpha 90.00
_cell_angle_beta 114.603(13)
_cell_angle_gamma 90.00
_cell_formula_units_Z 4
_cell_length_a 6.971(6)
_cell_length_b 19.508(17)
_cell_length_c 7.260(6)
_cell_measurement_reflns_used 2926
_cell_measurement_temperature 298(2)
_cell_measurement_theta_max 25.84
_cell_measurement_theta_min 3.09
_cell_volume 897.7(13)
_computing_cell_refinement 'Bruker SMART'
_computing_data_collection 'Bruker SMART'
_computing_data_reduction 'Bruker SAINT'
_computing_molecular_graphics 'Bruker SHELXTL'
_computing_publication_material 'Bruker SHELXTL'
_computing_structure_refinement 'SHELXL-97 (Sheldrick, 1997)'
_computing_structure_solution 'SHELXS-97 (Sheldrick, 1990)'
_diffrn_ambient_temperature 298(2)
_diffrn_measured_fraction_theta_full 0.996
_diffrn_measured_fraction_theta_max 0.996
_diffrn_measurement_device_type 'CCD area detector'
_diffrn_measurement_method 'phi and omega scans'
_diffrn_radiation_monochromator graphite
_diffrn_radiation_source 'fine-focus sealed tube'
_diffrn_radiation_type MoK\a
_diffrn_radiation_wavelength 0.71073
_diffrn_reflns_av_R_equivalents 0.0382
_diffrn_reflns_av_sigmaI/netI 0.0245
_diffrn_reflns_limit_h_max 8
_diffrn_reflns_limit_h_min -8
_diffrn_reflns_limit_k_max 24
_diffrn_reflns_limit_k_min -24
_diffrn_reflns_limit_l_max 8
_diffrn_reflns_limit_l_min -8
_diffrn_reflns_number 9228
_diffrn_reflns_theta_full 26.15
_diffrn_reflns_theta_max 26.15
_diffrn_reflns_theta_min 2.09
_exptl_absorpt_coefficient_mu 0.113
_exptl_absorpt_correction_T_max 0.9832
_exptl_absorpt_correction_T_min 0.9614
_exptl_absorpt_correction_type multi-scan
_exptl_absorpt_process_details SADABS
_exptl_crystal_colour colorless
_exptl_crystal_density_diffrn 1.452
_exptl_crystal_density_method 'not measured'
_exptl_crystal_description plate
_exptl_crystal_F_000 412
_exptl_crystal_size_max 0.30
_exptl_crystal_size_mid 0.22
_exptl_crystal_size_min 0.10
_refine_diff_density_max 0.226
_refine_diff_density_min -0.229
_refine_diff_density_rms 0.063
_refine_ls_extinction_method none
_refine_ls_goodness_of_fit_ref 1.085
_refine_ls_hydrogen_treatment mixed
_refine_ls_matrix_type full
_refine_ls_number_parameters 143
_refine_ls_number_reflns 1784
_refine_ls_number_restraints 0
_refine_ls_restrained_S_all 1.085
_refine_ls_R_factor_all 0.0551
_refine_ls_R_factor_gt 0.0486
_refine_ls_shift/su_max 0.000
_refine_ls_shift/su_mean 0.000
_refine_ls_structure_factor_coef Fsqd
_refine_ls_weighting_details 'calc w=1/[\s^2^(Fo^2^)+(0.0763P)^2^+0.1817P] where P=(Fo^2^+2Fc^2^)/3'
_refine_ls_weighting_scheme calc
_refine_ls_wR_factor_gt 0.1301
_refine_ls_wR_factor_ref 0.1356
_reflns_number_gt 1563
_reflns_number_total 1784
_reflns_threshold_expression >2sigma(I)
_cod_data_source_file c2ce06391c.txt
_cod_data_source_block 2INH-1SA
_cod_depositor_comments
;
The following automatic conversions were performed:

'_symmetry_cell_setting' value 'Monoclinic' changed to 'monoclinic'
according to /home/saulius/struct/CIF-dictionaries/cif_core.dic
dictionary named 'cif_core.dic' version 2.4.1 from
2010-06-29.

'_exptl_absorpt_correction_type' value 'MULTI-SCAN'
changed to 'multi-scan' according to
/home/saulius/struct/CIF-dictionaries/cif_core.dic dictionary named
'cif_core.dic' version 2.4.1 from 2010-06-29.

Automatic conversion script
Id: cif_fix_values 1715 2011-07-08 13:25:40Z adriana 
;
_cod_original_sg_symbol_H-M P2(1)/n
_cod_database_code 7207570

loop_
_symmetry_equiv_pos_as_xyz
'x, y, z'
'-x+1/2, y+1/2, -z+1/2'
'-x, -y, -z'
'x-1/2, -y-1/2, z-1/2'

loop_
_atom_site_label
_atom_site_type_symbol
_atom_site_fract_x
_atom_site_fract_y
_atom_site_fract_z
_atom_site_U_iso_or_equiv
_atom_site_adp_type
_atom_site_occupancy
_atom_site_symmetry_multiplicity
_atom_site_calc_flag
_atom_site_refinement_flags
C1 C 0.1932(3) 0.10705(8) 0.4426(3) 0.0364(4) Uani 1 1 d .
C2 C 0.2970(2) 0.17557(8) 0.4585(2) 0.0350(4) Uani 1 1 d .
C3 C 0.1959(3) 0.23297(9) 0.4845(3) 0.0422(4) Uani 1 1 d .
H3 H 0.0707 0.2287 0.5003 0.051 Uiso 1 1 calc R
C4 C 0.2815(3) 0.29660(9) 0.4869(3) 0.0463(5) Uani 1 1 d .
H4 H 0.2121 0.3349 0.5053 0.056 Uiso 1 1 calc R
C5 C 0.5572(3) 0.25049(9) 0.4402(3) 0.0426(4) Uani 1 1 d .
H5 H 0.6823 0.2564 0.4251 0.051 Uiso 1 1 calc R
C6 C 0.4830(3) 0.18492(9) 0.4367(3) 0.0413(4) Uani 1 1 d .
H6 H 0.5569 0.1475 0.4199 0.050 Uiso 1 1 calc R
C7 C 0.7977(2) 0.42932(8) 0.4752(3) 0.0363(4) Uani 1 1 d .
C8 C 0.8904(3) 0.49970(9) 0.4963(3) 0.0400(4) Uani 1 1 d .
H8A H 0.8944 0.5205 0.6192 0.048 Uiso 1 1 calc R
H8B H 0.7992 0.5275 0.3829 0.048 Uiso 1 1 calc R
H2 H 0.448(3) 0.0572(9) 0.496(3) 0.037(5) Uiso 1 1 d .
H1A H 0.180(4) -0.0247(12) 0.510(3) 0.065(7) Uiso 1 1 d .
H3A H 0.563(4) 0.3819(16) 0.463(4) 0.088(8) Uiso 1 1 d .
H1B H 0.146(4) -0.0159(11) 0.300(3) 0.058(6) Uiso 1 1 d .
N1 N 0.2421(2) -0.01465(7) 0.4302(3) 0.0437(4) Uani 1 1 d .
N2 N 0.3173(2) 0.05322(7) 0.4663(2) 0.0418(4) Uani 1 1 d .
N3 N 0.4587(2) 0.30558(7) 0.4641(2) 0.0423(4) Uani 1 1 d .
O1 O 0.00688(19) 0.10217(6) 0.4064(2) 0.0514(4) Uani 1 1 d .
O2 O 0.8858(2) 0.37817(7) 0.4640(3) 0.0694(5) Uani 1 1 d .
O3 O 0.60855(19) 0.42927(7) 0.4712(2) 0.0492(4) Uani 1 1 d .

loop_
_atom_site_aniso_label
_atom_site_aniso_U_11
_atom_site_aniso_U_22
_atom_site_aniso_U_33
_atom_site_aniso_U_23
_atom_site_aniso_U_13
_atom_site_aniso_U_12
C1 0.0322(8) 0.0368(9) 0.0419(9) 0.0003(7) 0.0172(7) -0.0032(6)
C2 0.0299(8) 0.0354(9) 0.0389(8) 0.0008(6) 0.0134(7) -0.0011(6)
C3 0.0316(8) 0.0405(9) 0.0588(11) -0.0026(8) 0.0231(8) -0.0006(7)
C4 0.0370(9) 0.0354(9) 0.0691(12) -0.0050(8) 0.0245(9) 0.0023(7)
C5 0.0330(9) 0.0409(9) 0.0597(11) 0.0008(8) 0.0248(8) -0.0026(7)
C6 0.0358(9) 0.0352(9) 0.0581(10) -0.0015(7) 0.0247(8) 0.0000(7)
C7 0.0315(8) 0.0345(9) 0.0444(9) 0.0039(7) 0.0174(7) 0.0019(6)
C8 0.0367(9) 0.0338(9) 0.0520(10) -0.0010(7) 0.0211(8) -0.0030(7)
N1 0.0354(8) 0.0316(8) 0.0667(11) -0.0005(7) 0.0238(8) -0.0059(6)
N2 0.0280(8) 0.0325(7) 0.0622(10) -0.0010(6) 0.0161(7) -0.0041(6)
N3 0.0351(8) 0.0340(7) 0.0576(9) 0.0001(6) 0.0190(7) -0.0027(6)
O1 0.0344(7) 0.0417(7) 0.0836(10) 0.0028(6) 0.0301(7) -0.0044(5)
O2 0.0508(8) 0.0354(7) 0.1382(15) -0.0018(8) 0.0554(9) 0.0015(6)
O3 0.0361(7) 0.0327(7) 0.0842(10) 0.0013(6) 0.0303(7) -0.0013(5)

loop_
_atom_type_symbol
_atom_type_description
_atom_type_scat_dispersion_real
_atom_type_scat_dispersion_imag
_atom_type_scat_source
C C 0.0033 0.0016 'International Tables Vol C Tables 4.2.6.8 and 6.1.1.4'
H H 0.0000 0.0000 'International Tables Vol C Tables 4.2.6.8 and 6.1.1.4'
N N 0.0061 0.0033 'International Tables Vol C Tables 4.2.6.8 and 6.1.1.4'
O O 0.0106 0.0060 'International Tables Vol C Tables 4.2.6.8 and 6.1.1.4'

loop_
_geom_angle_atom_site_label_1
_geom_angle_atom_site_label_2
_geom_angle_atom_site_label_3
_geom_angle
_geom_angle_site_symmetry_3
O1 C1 N2 123.12(15) .
O1 C1 C2 121.56(15) .
N2 C1 C2 115.30(16) .
C3 C2 C6 117.81(15) .
C3 C2 C1 118.44(16) .
C6 C2 C1 123.63(15) .
C4 C3 C2 119.45(17) .
N3 C4 C3 122.72(16) .
N3 C5 C6 123.01(16) .
C5 C6 C2 118.93(16) .
O2 C7 O3 122.82(16) .
O2 C7 C8 124.14(16) .
O3 C7 C8 113.04(14) .
C7 C8 C8 113.51(18) 3_766
C1 N2 N1 123.25(15) .
C4 N3 C5 118.07(15) .

loop_
_geom_bond_atom_site_label_1
_geom_bond_atom_site_label_2
_geom_bond_distance
_geom_bond_site_symmetry_2
C1 O1 1.217(2) .
C1 N2 1.326(2) .
C1 C2 1.501(2) .
C2 C3 1.378(2) .
C2 C6 1.382(3) .
C3 C4 1.374(3) .
C4 N3 1.324(2) .
C5 N3 1.325(2) .
C5 C6 1.376(3) .
C7 O2 1.192(2) .
C7 O3 1.307(2) .
C7 C8 1.498(3) .
C8 C8 1.506(4) 3_766
N1 N2 1.408(2) .
